data_7100461
loop_
_publ_author_name
'Graeme Cooke'
'Alan S. F. Boyd'
'Josepth B. Carroll'
'James F Garety'
B.J.Jordan
'Suhil Mabruk'
'Georgina Rosair'
'V.M. Rotello'

_publ_section_title
;
Model systems for flavoenzyme activity: anelectrochemically
tuneable intramolecularly hydrogen bonded flavin-diamidopyridine complex
;
_journal_name_full 'Chemical Communications'
_journal_paper_doi 10.1039/b501887k
_journal_year 2005
_chemical_formula_moiety 'C34 H43 N7 O6, Cl2 C H2'
_chemical_formula_sum 'C35 H45 Cl2 N7 O6'
_chemical_formula_weight 730.68
_space_group_IT_number 2
_symmetry_cell_setting triclinic
_symmetry_space_group_name_Hall '-P 1'
_symmetry_space_group_name_H-M 'P -1'
_cell_angle_alpha 71.272(4)
_cell_angle_beta 76.201(6)
_cell_angle_gamma 81.735(4)
_cell_formula_units_Z 2
_cell_length_a 9.1226(12)
_cell_length_b 13.640(2)
_cell_length_c 15.435(2)
_cell_measurement_temperature 100(2)
_cell_volume 1761.7(4)
_diffrn_ambient_temperature 100(2)
_exptl_crystal_density_diffrn 1.377
_exptl_crystal_density_meas 0
_cod_depositor_comments
;
The following automatic conversions were performed:
'_symmetry_cell_setting' value 'Triclinic' changed to 'triclinic'
according to '/home/saulius/struct/CIF-dictionaries/cif_core.dic'
dictionary named 'cif_core.dic' version 2.4.1 from 2010-06-29.

Automatic conversion script
Id: cif_fix_enum 1527 2010-12-29 10:47:43Z saulius 
;
_cod_database_code 7100461

loop_
_symmetry_equiv_pos_as_xyz
'x, y, z'
'-x, -y, -z'

loop_
_atom_site_label
_atom_site_type_symbol
_atom_site_fract_x
_atom_site_fract_y
_atom_site_fract_z
_atom_site_U_iso_or_equiv
_atom_site_adp_type
_atom_site_occupancy
_atom_site_symmetry_multiplicity
_atom_site_calc_flag
_atom_site_refinement_flags
_atom_site_disorder_assembly
_atom_site_disorder_group
N1 N 0.71356(18) -0.11074(12) 1.06868(11) 0.0175(4) Uani 1 1 d . . .
C2 C 0.6359(2) -0.14085(15) 1.01572(14) 0.0175(4) Uani 1 1 d . . .
C3 C 0.5678(2) -0.23538(15) 1.04649(14) 0.0198(4) Uani 1 1 d . . .
H3 H 0.5707 -0.2806 1.1075 0.024 Uiso 1 1 calc R . .
C4 C 0.4969(2) -0.26357(15) 0.98988(15) 0.0213(4) Uani 1 1 d . . .
C5 C 0.4880(2) -0.19584(16) 0.89907(15) 0.0208(4) Uani 1 1 d . . .
C6 C 0.5523(2) -0.10278(15) 0.86883(14) 0.0195(4) Uani 1 1 d . . .
H6 H 0.5474 -0.0576 0.8081 0.023 Uiso 1 1 calc R . .
C7 C 0.6256(2) -0.07249(15) 0.92585(14) 0.0179(4) Uani 1 1 d . . .
N8 N 0.68317(18) 0.02256(13) 0.89217(12) 0.0183(4) Uani 1 1 d . . .
C9 C 0.7511(2) 0.04862(15) 0.94573(13) 0.0163(4) Uani 1 1 d . . .
C10 C 0.8143(2) 0.15201(14) 0.91144(14) 0.0173(4) Uani 1 1 d . . .
O10 O 0.80603(17) 0.21518(11) 0.83549(10) 0.0233(3) Uani 1 1 d . . .
H11 H 0.915(3) 0.231(2) 0.9583(19) 0.037(7) Uiso 1 1 d . . .
N11 N 0.88322(19) 0.17130(13) 0.97249(12) 0.0188(4) Uani 1 1 d . . .
C12 C 0.9069(2) 0.10149(15) 1.05776(14) 0.0179(4) Uani 1 1 d . . .
O12 O 0.98099(17) 0.12860(11) 1.10172(10) 0.0239(3) Uani 1 1 d . . .
N13 N 0.84884(19) 0.00693(13) 1.08950(12) 0.0186(4) Uani 1 1 d . . .
C14 C 0.7733(2) -0.01625(15) 1.03647(14) 0.0171(4) Uani 1 1 d . . .
C15 C 0.7408(2) -0.18055(15) 1.16012(14) 0.0198(4) Uani 1 1 d . . .
H15A H 0.8460 -0.1757 1.1643 0.024 Uiso 1 1 calc R . .
H15B H 0.7307 -0.2530 1.1634 0.024 Uiso 1 1 calc R . .
C16 C 0.6330(2) -0.15569(16) 1.24338(14) 0.0208(4) Uani 1 1 d . . .
H16A H 0.5290 -0.1704 1.2451 0.025 Uiso 1 1 calc R . .
H16B H 0.6327 -0.0810 1.2368 0.025 Uiso 1 1 calc R . .
C17 C 0.6813(2) -0.22070(17) 1.33422(15) 0.0242(5) Uani 1 1 d . . .
H17A H 0.6845 -0.2950 1.3387 0.029 Uiso 1 1 calc R . .
H17B H 0.6034 -0.2087 1.3874 0.029 Uiso 1 1 calc R . .
C18 C 0.8351(2) -0.19796(16) 1.34386(15) 0.0237(5) Uani 1 1 d . . .
H18A H 0.8604 -0.2480 1.4018 0.028 Uiso 1 1 calc R . .
H18B H 0.9129 -0.2099 1.2906 0.028 Uiso 1 1 calc R . .
C19 C 0.8440(2) -0.08855(17) 1.34694(16) 0.0252(5) Uani 1 1 d . . .
H19A H 0.8168 -0.0375 1.2900 0.030 Uiso 1 1 calc R . .
H19B H 0.7703 -0.0767 1.4018 0.030 Uiso 1 1 calc R . .
C20 C 1.0009(2) -0.07229(17) 1.35301(16) 0.0254(5) Uani 1 1 d . . .
H20A H 1.0364 -0.1296 1.4035 0.031 Uiso 1 1 calc R . .
H20B H 1.0727 -0.0703 1.2933 0.031 Uiso 1 1 calc R . .
O20 O 0.99214(16) 0.02563(12) 1.37251(11) 0.0261(3) Uani 1 1 d . . .
C21 C 1.1231(2) 0.05813(18) 1.37406(14) 0.0251(5) Uani 1 1 d . . .
O21 O 1.24283(18) 0.00827(13) 1.36343(12) 0.0328(4) Uani 1 1 d . . .
C22 C 1.1022(3) 0.16458(17) 1.38679(15) 0.0259(5) Uani 1 1 d . . .
H22A H 1.1550 0.1645 1.4359 0.031 Uiso 1 1 calc R . .
H22B H 0.9932 0.1827 1.4074 0.031 Uiso 1 1 calc R . .
C23 C 1.1654(2) 0.24565(17) 1.29516(15) 0.0244(5) Uani 1 1 d . . .
H23A H 1.1475 0.3152 1.3046 0.029 Uiso 1 1 calc R . .
H23B H 1.2762 0.2307 1.2780 0.029 Uiso 1 1 calc R . .
C24 C 1.0941(2) 0.24708(16) 1.21577(15) 0.0232(4) Uani 1 1 d . . .
H24A H 0.9826 0.2557 1.2353 0.028 Uiso 1 1 calc R . .
H24B H 1.1198 0.1795 1.2027 0.028 Uiso 1 1 calc R . .
C25 C 1.1454(2) 0.33308(16) 1.12697(15) 0.0212(4) Uani 1 1 d . . .
O25 O 1.22565(17) 0.39869(12) 1.12302(11) 0.0267(3) Uani 1 1 d . . .
H26 H 1.043(3) 0.270(2) 1.0648(18) 0.030(7) Uiso 1 1 d . . .
N26 N 1.0906(2) 0.32819(13) 1.05291(12) 0.0199(4) Uani 1 1 d . . .
C27 C 1.1108(2) 0.39645(15) 0.96207(14) 0.0181(4) Uani 1 1 d . . .
C28 C 1.2013(2) 0.47984(16) 0.93229(15) 0.0219(4) Uani 1 1 d . . .
H28 H 1.2502 0.4951 0.9739 0.026 Uiso 1 1 calc R . .
C29 C 1.2171(2) 0.53935(16) 0.84002(15) 0.0237(5) Uani 1 1 d . . .
H29 H 1.2792 0.5962 0.8172 0.028 Uiso 1 1 calc R . .
C30 C 1.1444(2) 0.51781(16) 0.78048(15) 0.0230(4) Uani 1 1 d . . .
H30 H 1.1562 0.5583 0.7167 0.028 Uiso 1 1 calc R . .
C31 C 1.0529(2) 0.43457(15) 0.81687(14) 0.0183(4) Uani 1 1 d . . .
N32 N 1.03718(19) 0.37343(13) 0.90612(12) 0.0188(4) Uani 1 1 d . . .
H33 H 0.918(3) 0.351(2) 0.7935(18) 0.033(7) Uiso 1 1 d . . .
N33 N 0.9720(2) 0.40639(13) 0.76301(12) 0.0205(4) Uani 1 1 d . . .
C34 C 0.9641(2) 0.45555(16) 0.67075(14) 0.0208(4) Uani 1 1 d . . .
O34 O 1.03197(19) 0.53170(12) 0.62273(11) 0.0306(4) Uani 1 1 d . . .
C35 C 0.8636(2) 0.40795(16) 0.63302(15) 0.0239(5) Uani 1 1 d . . .
H35A H 0.8468 0.3364 0.6743 0.029 Uiso 1 1 calc R . .
H35B H 0.9169 0.4033 0.5704 0.029 Uiso 1 1 calc R . .
C36 C 0.7084(2) 0.46841(18) 0.62488(15) 0.0279(5) Uani 1 1 d . . .
C37 C 0.6209(3) 0.4075(2) 0.5900(2) 0.0520(8) Uani 1 1 d . . .
H37A H 0.5203 0.4427 0.5852 0.078 Uiso 1 1 calc R . .
H37B H 0.6102 0.3375 0.6340 0.078 Uiso 1 1 calc R . .
H37C H 0.6755 0.4029 0.5284 0.078 Uiso 1 1 calc R . .
C38 C 0.6239(3) 0.4760(3) 0.72102(18) 0.0475(7) Uani 1 1 d . . .
H38A H 0.5237 0.5120 0.7163 0.071 Uiso 1 1 calc R . .
H38B H 0.6814 0.5149 0.7435 0.071 Uiso 1 1 calc R . .
H38C H 0.6123 0.4061 0.7650 0.071 Uiso 1 1 calc R . .
C39 C 0.7258(3) 0.57669(18) 0.55547(17) 0.0326(5) Uani 1 1 d . . .
H39A H 0.7794 0.5710 0.4940 0.049 Uiso 1 1 calc R . .
H39B H 0.7836 0.6162 0.5770 0.049 Uiso 1 1 calc R . .
H39C H 0.6255 0.6124 0.5508 0.049 Uiso 1 1 calc R . .
C41 C 0.4301(2) -0.36680(16) 1.02254(16) 0.0254(5) Uani 1 1 d . . .
H41A H 0.4555 -0.4073 1.0828 0.038 Uiso 1 1 calc R . .
H41B H 0.4714 -0.4044 0.9765 0.038 Uiso 1 1 calc R . .
H41C H 0.3199 -0.3561 1.0296 0.038 Uiso 1 1 calc R . .
C51 C 0.4109(3) -0.22697(18) 0.83715(16) 0.0277(5) Uani 1 1 d . . .
H51A H 0.4030 -0.1682 0.7813 0.042 Uiso 1 1 calc R . .
H51B H 0.3094 -0.2475 0.8712 0.042 Uiso 1 1 calc R . .
H51C H 0.4701 -0.2855 0.8186 0.042 Uiso 1 1 calc R . .
C1S C 0.6440(3) 0.1372(2) 0.4493(2) 0.0385(6) Uani 1 1 d . . .
H1S1 H 0.6277 0.1146 0.5183 0.046 Uiso 1 1 calc R . .
H1S2 H 0.7318 0.0945 0.4253 0.046 Uiso 1 1 calc R . .
Cl1 Cl 0.68397(9) 0.26764(6) 0.40638(7) 0.0677(3) Uani 1 1 d . . .
Cl2 Cl 0.48247(8) 0.11712(7) 0.41569(5) 0.0591(3) Uani 1 1 d . . .

loop_
_atom_site_aniso_label
_atom_site_aniso_U_11
_atom_site_aniso_U_22
_atom_site_aniso_U_33
_atom_site_aniso_U_23
_atom_site_aniso_U_13
_atom_site_aniso_U_12
N1 0.0179(8) 0.0149(8) 0.0180(8) -0.0034(7) -0.0016(7) -0.0028(6)
C2 0.0147(9) 0.0173(9) 0.0201(10) -0.0068(8) -0.0015(8) -0.0007(7)
C3 0.0193(10) 0.0176(10) 0.0203(10) -0.0046(8) -0.0011(8) -0.0018(8)
C4 0.0176(10) 0.0183(10) 0.0267(11) -0.0089(8) 0.0011(8) -0.0017(8)
C5 0.0177(10) 0.0218(10) 0.0248(11) -0.0116(8) -0.0018(8) -0.0010(8)
C6 0.0183(10) 0.0201(10) 0.0208(10) -0.0069(8) -0.0047(8) -0.0001(8)
C7 0.0155(9) 0.0160(9) 0.0204(10) -0.0049(8) -0.0013(8) -0.0003(7)
N8 0.0168(8) 0.0177(8) 0.0196(9) -0.0050(7) -0.0027(7) -0.0019(7)
C9 0.0146(9) 0.0156(9) 0.0175(10) -0.0044(8) -0.0009(7) -0.0023(7)
C10 0.0165(9) 0.0153(9) 0.0190(10) -0.0038(8) -0.0024(8) -0.0029(7)
O10 0.0280(8) 0.0205(7) 0.0203(7) -0.0007(6) -0.0065(6) -0.0080(6)
N11 0.0199(9) 0.0158(8) 0.0193(9) -0.0030(7) -0.0024(7) -0.0048(7)
C12 0.0162(9) 0.0173(9) 0.0190(10) -0.0049(8) -0.0022(8) -0.0008(7)
O12 0.0264(8) 0.0225(7) 0.0249(8) -0.0057(6) -0.0085(6) -0.0059(6)
N13 0.0194(8) 0.0181(8) 0.0185(8) -0.0054(7) -0.0035(7) -0.0024(7)
C14 0.0143(9) 0.0159(9) 0.0186(10) -0.0041(8) 0.0000(8) -0.0014(7)
C15 0.0215(10) 0.0171(9) 0.0184(10) -0.0012(8) -0.0046(8) -0.0024(8)
C16 0.0186(10) 0.0224(10) 0.0196(10) -0.0044(8) -0.0028(8) -0.0022(8)
C17 0.0248(11) 0.0251(11) 0.0201(10) -0.0011(8) -0.0041(9) -0.0074(9)
C18 0.0244(11) 0.0235(11) 0.0216(11) -0.0027(8) -0.0064(9) -0.0027(8)
C19 0.0232(11) 0.0261(11) 0.0252(11) -0.0046(9) -0.0059(9) -0.0040(9)
C20 0.0238(11) 0.0279(11) 0.0250(11) -0.0078(9) -0.0044(9) -0.0042(9)
O20 0.0214(8) 0.0303(8) 0.0280(8) -0.0093(7) -0.0048(6) -0.0055(6)
C21 0.0242(11) 0.0330(12) 0.0168(10) -0.0022(9) -0.0068(8) -0.0055(9)
O21 0.0240(8) 0.0339(9) 0.0401(10) -0.0074(7) -0.0112(7) -0.0013(7)
C22 0.0249(11) 0.0329(12) 0.0221(11) -0.0090(9) -0.0067(9) -0.0047(9)
C23 0.0255(11) 0.0275(11) 0.0227(11) -0.0079(9) -0.0075(9) -0.0044(9)
C24 0.0230(11) 0.0230(11) 0.0251(11) -0.0084(9) -0.0060(9) -0.0017(8)
C25 0.0184(10) 0.0215(10) 0.0258(11) -0.0103(8) -0.0062(8) 0.0016(8)
O25 0.0284(8) 0.0269(8) 0.0288(8) -0.0105(7) -0.0078(7) -0.0069(7)
N26 0.0211(9) 0.0185(9) 0.0217(9) -0.0058(7) -0.0063(7) -0.0039(7)
C27 0.0175(9) 0.0162(9) 0.0209(10) -0.0069(8) -0.0040(8) 0.0009(7)
C28 0.0204(10) 0.0216(10) 0.0268(11) -0.0096(9) -0.0058(9) -0.0044(8)
C29 0.0215(10) 0.0193(10) 0.0307(12) -0.0075(9) -0.0041(9) -0.0052(8)
C30 0.0242(11) 0.0198(10) 0.0232(11) -0.0034(8) -0.0035(9) -0.0050(8)
C31 0.0184(10) 0.0170(9) 0.0203(10) -0.0066(8) -0.0042(8) -0.0008(8)
N32 0.0181(8) 0.0172(8) 0.0204(9) -0.0052(7) -0.0035(7) -0.0011(6)
N33 0.0225(9) 0.0176(8) 0.0204(9) -0.0020(7) -0.0046(7) -0.0066(7)
C34 0.0214(10) 0.0195(10) 0.0203(10) -0.0046(8) -0.0037(8) -0.0018(8)
O34 0.0371(9) 0.0299(8) 0.0224(8) 0.0019(7) -0.0066(7) -0.0163(7)
C35 0.0307(12) 0.0197(10) 0.0207(11) -0.0014(8) -0.0074(9) -0.0067(9)
C36 0.0240(11) 0.0320(12) 0.0227(11) 0.0016(9) -0.0059(9) -0.0071(9)
C37 0.0490(17) 0.0508(17) 0.0557(18) 0.0083(14) -0.0317(15) -0.0234(14)
C38 0.0251(13) 0.074(2) 0.0285(13) -0.0012(13) -0.0004(11) 0.0013(13)
C39 0.0308(12) 0.0313(12) 0.0288(12) -0.0011(10) -0.0071(10) 0.0025(10)
C41 0.0247(11) 0.0207(10) 0.0308(12) -0.0086(9) -0.0018(9) -0.0062(9)
C51 0.0283(12) 0.0275(11) 0.0316(12) -0.0127(10) -0.0058(10) -0.0073(9)
C1S 0.0276(12) 0.0346(14) 0.0498(16) -0.0044(12) -0.0127(11) -0.0022(10)
Cl1 0.0487(4) 0.0311(4) 0.1049(7) -0.0124(4) 0.0076(4) -0.0024(3)
Cl2 0.0319(4) 0.0941(6) 0.0409(4) 0.0046(4) -0.0135(3) -0.0188(4)

loop_
_geom_bond_atom_site_label_1
_geom_bond_atom_site_label_2
_geom_bond_distance
_geom_bond_site_symmetry_2
_geom_bond_publ_flag
N1 C14 1.366(2) . ?
N1 C2 1.384(3) . ?
N1 C15 1.482(2) . ?
C2 C3 1.404(3) . ?
C2 C7 1.417(3) . ?
C3 C4 1.374(3) . ?
C3 H3 0.9500 . ?
C4 C5 1.423(3) . ?
C4 C41 1.501(3) . ?
C5 C6 1.370(3) . ?
C5 C51 1.501(3) . ?
C6 C7 1.409(3) . ?
C6 H6 0.9500 . ?
C7 N8 1.364(3) . ?
N8 C9 1.300(3) . ?
C9 C14 1.440(3) . ?
C9 C10 1.487(3) . ?
C10 O10 1.224(2) . ?
C10 N11 1.357(3) . ?
N11 C12 1.399(3) . ?
N11 H11 0.84(3) . ?
C12 O12 1.227(2) . ?
C12 N13 1.360(3) . ?
N13 C14 1.320(3) . ?
C15 C16 1.521(3) . ?
C15 H15A 0.9900 . ?
C15 H15B 0.9900 . ?
C16 C17 1.526(3) . ?
C16 H16A 0.9900 . ?
C16 H16B 0.9900 . ?
C17 C18 1.531(3) . ?
C17 H17A 0.9900 . ?
C17 H17B 0.9900 . ?
C18 C19 1.522(3) . ?
C18 H18A 0.9900 . ?
C18 H18B 0.9900 . ?
C19 C20 1.508(3) . ?
C19 H19A 0.9900 . ?
C19 H19B 0.9900 . ?
C20 O20 1.448(3) . ?
C20 H20A 0.9900 . ?
C20 H20B 0.9900 . ?
O20 C21 1.340(3) . ?
C21 O21 1.207(3) . ?
C21 C22 1.506(3) . ?
C22 C23 1.531(3) . ?
C22 H22A 0.9900 . ?
C22 H22B 0.9900 . ?
C23 C24 1.513(3) . ?
C23 H23A 0.9900 . ?
C23 H23B 0.9900 . ?
C24 C25 1.514(3) . ?
C24 H24A 0.9900 . ?
C24 H24B 0.9900 . ?
C25 O25 1.213(3) . ?
C25 N26 1.376(3) . ?
N26 C27 1.398(3) . ?
N26 H26 0.90(3) . ?
C27 N32 1.344(3) . ?
C27 C28 1.393(3) . ?
C28 C29 1.379(3) . ?
C28 H28 0.9500 . ?
C29 C30 1.375(3) . ?
C29 H29 0.9500 . ?
C30 C31 1.393(3) . ?
C30 H30 0.9500 . ?
C31 N32 1.348(3) . ?
C31 N33 1.401(3) . ?
N33 C34 1.380(3) . ?
N33 H33 0.89(3) . ?
C34 O34 1.218(2) . ?
C34 C35 1.506(3) . ?
C35 C36 1.544(3) . ?
C35 H35A 0.9900 . ?
C35 H35B 0.9900 . ?
C36 C37 1.517(4) . ?
C36 C39 1.525(3) . ?
C36 C38 1.529(3) . ?
C37 H37A 0.9800 . ?
C37 H37B 0.9800 . ?
C37 H37C 0.9800 . ?
C38 H38A 0.9800 . ?
C38 H38B 0.9800 . ?
C38 H38C 0.9800 . ?
C39 H39A 0.9800 . ?
C39 H39B 0.9800 . ?
C39 H39C 0.9800 . ?
C41 H41A 0.9800 . ?
C41 H41B 0.9800 . ?
C41 H41C 0.9800 . ?
C51 H51A 0.9800 . ?
C51 H51B 0.9800 . ?
C51 H51C 0.9800 . ?
C1S Cl1 1.747(3) . ?
C1S Cl2 1.757(3) . ?
C1S H1S1 0.9900 . ?
C1S H1S2 0.9900 . ?

loop_
_cod_related_entry_id
_cod_related_entry_database
_cod_related_entry_code
1 ChemSpider 21150427
